data_4062873
_journal_name_full Organometallics
_journal_paper_doi 10.1021/om049727c
_journal_year 2004
_chemical_formula_sum 'C26 H39 Cl2 N2 O P Pd'
_chemical_formula_weight 603.88
_space_group_IT_number 2
_symmetry_cell_setting triclinic
_symmetry_space_group_name_Hall '-P 1'
_symmetry_space_group_name_H-M 'P -1'
_cell_angle_alpha 104.5880(10)
_cell_angle_beta 99.9120(10)
_cell_angle_gamma 97.6740(10)
_cell_formula_units_Z 2
_cell_length_a 10.3128(9)
_cell_length_b 11.2919(10)
_cell_length_c 12.7707(11)
_cell_measurement_temperature 98(2)
_cell_volume 1393.1(2)
_diffrn_ambient_temperature 98(2)
_exptl_crystal_density_diffrn 1.440
_cod_depositor_comments
;
The following automatic conversions were performed:
'_symmetry_cell_setting' value 'Triclinic' changed to 'triclinic'
according to '/home/saulius/struct/CIF-dictionaries/cif_core.dic'
dictionary named 'cif_core.dic' version 2.4.1 from 2010-06-29.

Automatic conversion script
Id: cif_fix_enum 1527 2010-12-29 10:47:43Z saulius 
;
_cod_database_code 4062873

loop_
_symmetry_equiv_pos_as_xyz
'x, y, z'
'-x, -y, -z'

loop_
_atom_site_label
_atom_site_type_symbol
_atom_site_fract_x
_atom_site_fract_y
_atom_site_fract_z
_atom_site_U_iso_or_equiv
_atom_site_adp_type
_atom_site_occupancy
_atom_site_symmetry_multiplicity
_atom_site_calc_flag
_atom_site_refinement_flags
_atom_site_disorder_assembly
_atom_site_disorder_group
Pd1 Pd 0.72377(2) 0.71601(2) 0.670188(19) 0.01502(13) Uani 1 1 d . . .
P1 P 0.71143(8) 0.91360(7) 0.76481(7) 0.0187(2) Uani 1 1 d . . .
O1 O 0.89309(18) 0.77950(18) 0.61229(18) 0.0175(5) Uani 1 1 d . . .
N1 N 0.8025(2) 0.5234(2) 0.5016(2) 0.0118(6) Uani 1 1 d . . .
N2 N 0.7403(2) 0.4395(2) 0.6243(2) 0.0126(6) Uani 1 1 d . . .
C1 C 0.7509(3) 0.5436(3) 0.5926(3) 0.0120(8) Uani 1 1 d . . .
C2 C 0.8138(3) 0.3913(3) 0.4591(2) 0.0156(8) Uani 1 1 d . . .
H2A H 0.9016 0.3838 0.4392 0.019 Uiso 1 1 calc R . .
H2B H 0.7413 0.3470 0.3938 0.019 Uiso 1 1 calc R . .
C3 C 0.8001(3) 0.3427(3) 0.5577(2) 0.0180(8) Uani 1 1 d . . .
H3A H 0.7403 0.2603 0.5347 0.022 Uiso 1 1 calc R . .
H3B H 0.8883 0.3366 0.5989 0.022 Uiso 1 1 calc R . .
C4 C 0.8305(3) 0.6119(3) 0.4438(3) 0.0114(8) Uani 1 1 d . . .
C5 C 0.8162(3) 0.5731(3) 0.3300(3) 0.0174(8) Uani 1 1 d . . .
H5 H 0.7846 0.4875 0.2916 0.021 Uiso 1 1 calc R . .
C6 C 0.8472(3) 0.6568(3) 0.2708(3) 0.0199(8) Uani 1 1 d . . .
H6 H 0.8360 0.6294 0.1926 0.024 Uiso 1 1 calc R . .
C7 C 0.8945(3) 0.7804(3) 0.3279(3) 0.0209(9) Uani 1 1 d . . .
H7 H 0.9175 0.8388 0.2889 0.025 Uiso 1 1 calc R . .
C8 C 0.9086(3) 0.8195(3) 0.4411(3) 0.0188(8) Uani 1 1 d . . .
H8 H 0.9410 0.9052 0.4786 0.023 Uiso 1 1 calc R . .
C9 C 0.8772(3) 0.7381(3) 0.5029(3) 0.0135(8) Uani 1 1 d . . .
C10 C 0.7047(3) 0.4256(3) 0.7252(3) 0.0142(8) Uani 1 1 d . . .
C11 C 0.5835(3) 0.3500(3) 0.7177(3) 0.0144(8) Uani 1 1 d . . .
C12 C 0.5512(3) 0.3356(3) 0.8160(3) 0.0213(9) Uani 1 1 d . . .
H12 H 0.4686 0.2844 0.8125 0.026 Uiso 1 1 calc R . .
C13 C 0.6346(4) 0.3928(3) 0.9180(3) 0.0238(9) Uani 1 1 d . . .
C14 C 0.7541(3) 0.4675(3) 0.9212(3) 0.0216(9) Uani 1 1 d . . .
H14 H 0.8122 0.5083 0.9911 0.026 Uiso 1 1 calc R . .
C15 C 0.7924(3) 0.4849(3) 0.8263(3) 0.0156(8) Uani 1 1 d . . .
C16 C 0.4877(3) 0.2881(3) 0.6089(3) 0.0221(9) Uani 1 1 d . . .
H16A H 0.4813 0.3471 0.5644 0.033 Uiso 1 1 calc R . .
H16B H 0.3991 0.2610 0.6221 0.033 Uiso 1 1 calc R . .
H16C H 0.5200 0.2156 0.5691 0.033 Uiso 1 1 calc R . .
C17 C 0.5962(4) 0.3760(3) 1.0227(3) 0.0408(10) Uani 1 1 d . . .
H17A H 0.5172 0.4132 1.0336 0.061 Uiso 1 1 calc R . .
H17B H 0.6708 0.4168 1.0860 0.061 Uiso 1 1 calc R . .
H17C H 0.5755 0.2869 1.0167 0.061 Uiso 1 1 calc R . .
C18 C 0.9229(3) 0.5681(3) 0.8346(3) 0.0249(9) Uani 1 1 d . . .
H18A H 0.9050 0.6455 0.8185 0.037 Uiso 1 1 calc R . .
H18B H 0.9711 0.5255 0.7810 0.037 Uiso 1 1 calc R . .
H18C H 0.9777 0.5874 0.9096 0.037 Uiso 1 1 calc R . .
C19 C 0.5473(3) 0.6497(3) 0.7055(3) 0.0191(8) Uani 1 1 d . . .
H19A H 0.5034 0.5720 0.6488 0.029 Uiso 1 1 calc R . .
H19B H 0.4887 0.7113 0.7064 0.029 Uiso 1 1 calc R . .
H19C H 0.5650 0.6340 0.7782 0.029 Uiso 1 1 calc R . .
C20 C 0.6338(3) 0.9332(3) 0.8842(3) 0.0280(9) Uani 1 1 d . . .
H20A H 0.6376 1.0230 0.9180 0.034 Uiso 1 1 calc R . .
H20B H 0.5383 0.8923 0.8595 0.034 Uiso 1 1 calc R . .
C21 C 0.7032(3) 0.8778(3) 0.9708(3) 0.0379(10) Uani 1 1 d . . .
H21A H 0.6975 0.7884 0.9382 0.057 Uiso 1 1 calc R . .
H21B H 0.6592 0.8907 1.0339 0.057 Uiso 1 1 calc R . .
H21C H 0.7975 0.9188 0.9961 0.057 Uiso 1 1 calc R . .
C22 C 0.8771(3) 1.0126(3) 0.8182(3) 0.0208(9) Uani 1 1 d . . .
H22A H 0.9290 0.9772 0.8716 0.025 Uiso 1 1 calc R . .
H22B H 0.9230 1.0075 0.7557 0.025 Uiso 1 1 calc R . .
C23 C 0.8835(3) 1.1503(3) 0.8753(3) 0.0324(10) Uani 1 1 d . . .
H23A H 0.8320 1.1874 0.8242 0.049 Uiso 1 1 calc R . .
H23B H 0.9770 1.1937 0.8969 0.049 Uiso 1 1 calc R . .
H23C H 0.8455 1.1580 0.9415 0.049 Uiso 1 1 calc R . .
C24 C 0.6213(3) 0.9959(3) 0.6786(3) 0.0261(9) Uani 1 1 d . . .
H24A H 0.5293 0.9480 0.6457 0.031 Uiso 1 1 calc R . .
H24B H 0.6144 1.0782 0.7255 0.031 Uiso 1 1 calc R . .
C25 C 0.6901(3) 1.0143(3) 0.5862(3) 0.0272(9) Uani 1 1 d . . .
H25A H 0.7724 1.0769 0.6177 0.041 Uiso 1 1 calc R . .
H25B H 0.6300 1.0426 0.5333 0.041 Uiso 1 1 calc R . .
H25C H 0.7124 0.9353 0.5481 0.041 Uiso 1 1 calc R . .
Cl1 Cl 0.27208(9) 0.94685(8) 0.67942(8) 0.0435(3) Uani 1 1 d . . .
Cl2 Cl 0.23497(9) 0.80095(8) 0.83376(7) 0.0377(3) Uani 1 1 d . . .
C31 C 0.1648(3) 0.8968(3) 0.7581(3) 0.0316(10) Uani 1 1 d . . .
H31A H 0.0789 0.8500 0.7083 0.038 Uiso 1 1 calc R . .
H31B H 0.1457 0.9703 0.8101 0.038 Uiso 1 1 calc R . .

loop_
_atom_site_aniso_label
_atom_site_aniso_U_11
_atom_site_aniso_U_22
_atom_site_aniso_U_33
_atom_site_aniso_U_23
_atom_site_aniso_U_13
_atom_site_aniso_U_12
Pd1 0.01445(19) 0.0139(2) 0.0165(2) 0.00301(14) 0.00421(13) 0.00306(12)
P1 0.0173(5) 0.0163(6) 0.0210(6) 0.0017(5) 0.0059(4) 0.0029(4)
O1 0.0153(13) 0.0188(13) 0.0159(16) 0.0005(12) 0.0058(11) -0.0006(10)
N1 0.0135(15) 0.0098(18) 0.0142(18) 0.0038(15) 0.0063(14) 0.0042(12)
N2 0.0158(16) 0.0134(17) 0.0103(17) 0.0032(14) 0.0064(13) 0.0042(13)
C1 0.0058(18) 0.015(2) 0.014(2) 0.0042(18) -0.0012(17) 0.0013(15)
C2 0.0156(19) 0.013(2) 0.020(2) 0.0037(17) 0.0058(16) 0.0049(15)
C3 0.018(2) 0.015(2) 0.023(2) 0.0035(18) 0.0083(17) 0.0052(16)
C4 0.0073(19) 0.016(2) 0.013(2) 0.006(2) 0.0047(16) 0.0040(16)
C5 0.014(2) 0.014(2) 0.024(3) 0.004(2) 0.0058(17) 0.0035(15)
C6 0.022(2) 0.026(3) 0.014(2) 0.005(2) 0.0070(17) 0.0064(18)
C7 0.022(2) 0.024(3) 0.025(3) 0.014(2) 0.0135(18) 0.0084(18)
C8 0.017(2) 0.011(2) 0.027(3) 0.002(2) 0.0081(17) 0.0008(15)
C9 0.0053(18) 0.016(2) 0.021(3) 0.005(2) 0.0060(17) 0.0034(16)
C10 0.017(2) 0.013(2) 0.017(3) 0.0064(18) 0.006(2) 0.0098(18)
C11 0.017(2) 0.010(2) 0.019(2) 0.0052(18) 0.0070(19) 0.0090(17)
C12 0.022(2) 0.013(2) 0.034(3) 0.010(2) 0.013(2) 0.0055(16)
C13 0.037(3) 0.019(2) 0.022(3) 0.009(2) 0.016(2) 0.0138(19)
C14 0.032(3) 0.019(2) 0.012(2) 0.0010(18) 0.0003(19) 0.0117(19)
C15 0.017(2) 0.012(2) 0.018(2) 0.0021(18) 0.003(2) 0.0084(17)
C16 0.019(2) 0.019(2) 0.029(2) 0.0058(18) 0.0059(18) 0.0054(16)
C17 0.062(3) 0.041(3) 0.032(3) 0.020(2) 0.023(2) 0.018(2)
C18 0.024(2) 0.027(2) 0.019(2) 0.0008(17) 0.0006(17) 0.0075(18)
C19 0.017(2) 0.018(2) 0.022(2) 0.0048(17) 0.0060(16) 0.0031(16)
C20 0.023(2) 0.023(2) 0.032(2) -0.0037(19) 0.0116(18) -0.0047(17)
C21 0.046(3) 0.039(3) 0.022(2) -0.001(2) 0.016(2) -0.009(2)
C22 0.020(2) 0.023(2) 0.019(2) 0.0029(18) 0.0081(16) 0.0024(16)
C23 0.029(2) 0.028(2) 0.033(2) -0.004(2) 0.0150(19) -0.0054(17)
C24 0.023(2) 0.020(2) 0.032(2) 0.0009(18) 0.0052(18) 0.0056(16)
C25 0.033(2) 0.020(2) 0.029(2) 0.0107(18) 0.0018(19) 0.0073(17)
Cl1 0.0458(7) 0.0371(6) 0.0562(7) 0.0182(5) 0.0211(5) 0.0142(5)
Cl2 0.0434(6) 0.0397(6) 0.0255(6) 0.0043(5) 0.0056(5) 0.0040(5)
C31 0.018(2) 0.042(2) 0.028(2) -0.0048(19) 0.0009(18) 0.0129(17)

loop_
_geom_bond_atom_site_label_1
_geom_bond_atom_site_label_2
_geom_bond_distance
_geom_bond_site_symmetry_2
_geom_bond_publ_flag
Pd1 C1 2.030(3) . yes
Pd1 C19 2.041(3) . yes
Pd1 O1 2.1182(19) . yes
Pd1 P1 2.2858(9) . yes
P1 C20 1.820(3) . ?
P1 C24 1.826(3) . ?
P1 C22 1.827(3) . ?
O1 C9 1.329(4) . ?
N1 C1 1.340(3) . ?
N1 C4 1.413(4) . ?
N1 C2 1.481(3) . ?
N2 C1 1.334(3) . ?
N2 C10 1.438(4) . ?
N2 C3 1.480(3) . ?
C2 C3 1.515(4) . ?
C2 H2A 0.9900 . ?
C2 H2B 0.9900 . ?
C3 H3A 0.9900 . ?
C3 H3B 0.9900 . ?
C4 C5 1.383(4) . ?
C4 C9 1.408(4) . ?
C5 C6 1.390(4) . ?
C5 H5 0.9500 . ?
C6 C7 1.378(4) . ?
C6 H6 0.9500 . ?
C7 C8 1.377(4) . ?
C7 H7 0.9500 . ?
C8 C9 1.395(4) . ?
C8 H8 0.9500 . ?
C10 C11 1.390(4) . ?
C10 C15 1.390(4) . ?
C11 C12 1.395(4) . ?
C11 C16 1.500(4) . ?
C12 C13 1.377(4) . ?
C12 H12 0.9500 . ?
C13 C14 1.385(4) . ?
C13 C17 1.507(4) . ?
C14 C15 1.389(4) . ?
C14 H14 0.9500 . ?
C15 C18 1.507(4) . ?
C16 H16A 0.9800 . ?
C16 H16B 0.9800 . ?
C16 H16C 0.9800 . ?
C17 H17A 0.9800 . ?
C17 H17B 0.9800 . ?
C17 H17C 0.9800 . ?
C18 H18A 0.9800 . ?
C18 H18B 0.9800 . ?
C18 H18C 0.9800 . ?
C19 H19A 0.9800 . ?
C19 H19B 0.9800 . ?
C19 H19C 0.9800 . ?
C20 C21 1.524(4) . ?
C20 H20A 0.9900 . ?
C20 H20B 0.9900 . ?
C21 H21A 0.9800 . ?
C21 H21B 0.9800 . ?
C21 H21C 0.9800 . ?
C22 C23 1.529(4) . ?
C22 H22A 0.9900 . ?
C22 H22B 0.9900 . ?
C23 H23A 0.9800 . ?
C23 H23B 0.9800 . ?
C23 H23C 0.9800 . ?
C24 C25 1.520(4) . ?
C24 H24A 0.9900 . ?
C24 H24B 0.9900 . ?
C25 H25A 0.9800 . ?
C25 H25B 0.9800 . ?
C25 H25C 0.9800 . ?
Cl1 C31 1.747(3) . ?
Cl2 C31 1.768(3) . ?
C31 H31A 0.9900 . ?
C31 H31B 0.9900 . ?
